data_4337197
loop_
_publ_author_name
'Esteban, Jordi'
'Font-Bardia, Merc\`e'
'Escuer, Albert'

_publ_section_title
;
 Anionic guests in prismatic cavities generated by enneanuclear nickel
 metallacycles.
;
_journal_issue 2
_journal_name_full 'Inorganic chemistry'
_journal_page_first 1113
_journal_page_last 1121
_journal_paper_doi 10.1021/ic402651k
_journal_volume 53
_journal_year 2014
_chemical_formula_moiety 'C102 H150 N63 Ni9 O6, 2(Cl O4), 2(C H4 O), N3'
_chemical_formula_sum 'C104 H154 Cl2 N66 Ni9 O16'
_chemical_formula_weight 3184.22
_chemical_name_systematic
;
 ?
;
_space_group_IT_number 167
_symmetry_cell_setting trigonal
_symmetry_space_group_name_Hall '-R 3 2"c'
_symmetry_space_group_name_H-M 'R -3 c :H'
_atom_sites_solution_hydrogens geom
_atom_sites_solution_primary direct
_atom_sites_solution_secondary difmap
_audit_creation_method SHELXL-97
_cell_angle_alpha 90.00
_cell_angle_beta 90.00
_cell_angle_gamma 120.00
_cell_formula_units_Z 6
_cell_length_a 17.7920(5)
_cell_length_b 17.7920(5)
_cell_length_c 72.826(3)
_cell_measurement_reflns_used 9699
_cell_measurement_temperature 100(2)
_cell_measurement_theta_max 26.18
_cell_measurement_theta_min 2.29
_cell_volume 19964.9(11)
_computing_cell_refinement 'BRUKER APEX2'
_computing_data_collection 'BRUKER APEX2'
_computing_data_reduction 'BRUKER APEX2'
_computing_molecular_graphics 'ORTEP (Brueggermann and Smith, 1990)'
_computing_publication_material 'PLATON (Spek, 1990)'
_computing_structure_refinement 'SHELXL-97 (Sheldrick, 1997)'
_computing_structure_solution 'SHELXS-97 (Sheldrick, 1997)'
_diffrn_ambient_temperature 100(2)
_diffrn_measured_fraction_theta_full 0.997
_diffrn_measured_fraction_theta_max 0.997
_diffrn_measurement_device_type 'Bruker X8 KappaAPEXII'
_diffrn_measurement_method 'omega and phi scans'
_diffrn_radiation_monochromator graphite
_diffrn_radiation_source 'fine-focus sealed tube'
_diffrn_radiation_type MoK\a
_diffrn_radiation_wavelength 0.71073
_diffrn_reflns_av_R_equivalents 0.0581
_diffrn_reflns_av_sigmaI/netI 0.0150
_diffrn_reflns_limit_h_max 0
_diffrn_reflns_limit_h_min -19
_diffrn_reflns_limit_k_max 0
_diffrn_reflns_limit_k_min -19
_diffrn_reflns_limit_l_max 92
_diffrn_reflns_limit_l_min 0
_diffrn_reflns_number 4748
_diffrn_reflns_theta_full 26.80
_diffrn_reflns_theta_max 26.80
_diffrn_reflns_theta_min 1.44
_exptl_absorpt_coefficient_mu 1.370
_exptl_absorpt_correction_T_max 0.8320
_exptl_absorpt_correction_T_min 0.6564
_exptl_absorpt_correction_type multi-scan
_exptl_absorpt_process_details sadabs
_exptl_crystal_colour red
_exptl_crystal_density_diffrn 1.589
_exptl_crystal_density_method 'not measured'
_exptl_crystal_description prism
_exptl_crystal_F_000 9924
_exptl_crystal_size_max 0.44
_exptl_crystal_size_mid 0.30
_exptl_crystal_size_min 0.18
_refine_diff_density_max 1.112
_refine_diff_density_min -1.065
_refine_diff_density_rms 0.088
_refine_ls_extinction_method none
_refine_ls_goodness_of_fit_ref 1.028
_refine_ls_hydrogen_treatment constr
_refine_ls_matrix_type full
_refine_ls_number_parameters 292
_refine_ls_number_reflns 4748
_refine_ls_number_restraints 8
_refine_ls_restrained_S_all 1.032
_refine_ls_R_factor_all 0.0598
_refine_ls_R_factor_gt 0.0452
_refine_ls_shift/su_max 0.002
_refine_ls_shift/su_mean 0.000
_refine_ls_structure_factor_coef Fsqd
_refine_ls_weighting_details 'calc w=1/[\s^2^(Fo^2^)+(0.0542P)^2^+169.7484P] where P=(Fo^2^+2Fc^2^)/3'
_refine_ls_weighting_scheme calc
_refine_ls_wR_factor_gt 0.1127
_refine_ls_wR_factor_ref 0.1266
_reflns_number_gt 3874
_reflns_number_total 4748
_reflns_threshold_expression >2sigma(I)
_cod_data_source_file ic402651k_si_001.cif
_cod_data_source_block af37fua1n
_cod_original_sg_symbol_H-M R-3c
_cod_database_code 4337197

loop_
_symmetry_equiv_pos_as_xyz
'x, y, z'
'-y, x-y, z'
'-x+y, -x, z'
'y, x, -z+1/2'
'-x, -x+y, -z+1/2'
'x-y, -y, -z+1/2'
'x+2/3, y+1/3, z+1/3'
'-y+2/3, x-y+1/3, z+1/3'
'-x+y+2/3, -x+1/3, z+1/3'
'y+2/3, x+1/3, -z+5/6'
'-x+2/3, -x+y+1/3, -z+5/6'
'x-y+2/3, -y+1/3, -z+5/6'
'x+1/3, y+2/3, z+2/3'
'-y+1/3, x-y+2/3, z+2/3'
'-x+y+1/3, -x+2/3, z+2/3'
'y+1/3, x+2/3, -z+7/6'
'-x+1/3, -x+y+2/3, -z+7/6'
'x-y+1/3, -y+2/3, -z+7/6'
'-x, -y, -z'
'y, -x+y, -z'
'x-y, x, -z'
'-y, -x, z-1/2'
'x, x-y, z-1/2'
'-x+y, y, z-1/2'
'-x+2/3, -y+1/3, -z+1/3'
'y+2/3, -x+y+1/3, -z+1/3'
'x-y+2/3, x+1/3, -z+1/3'
'-y+2/3, -x+1/3, z-1/6'
'x+2/3, x-y+1/3, z-1/6'
'-x+y+2/3, y+1/3, z-1/6'
'-x+1/3, -y+2/3, -z+2/3'
'y+1/3, -x+y+2/3, -z+2/3'
'x-y+1/3, x+2/3, -z+2/3'
'-y+1/3, -x+2/3, z+1/6'
'x+1/3, x-y+2/3, z+1/6'
'-x+y+1/3, y+2/3, z+1/6'

loop_
_atom_site_label
_atom_site_type_symbol
_atom_site_fract_x
_atom_site_fract_y
_atom_site_fract_z
_atom_site_U_iso_or_equiv
_atom_site_adp_type
_atom_site_occupancy
_atom_site_symmetry_multiplicity
_atom_site_calc_flag
_atom_site_refinement_flags
_atom_site_disorder_assembly
_atom_site_disorder_group
Ni1 Ni 1.00565(3) 0.3333 0.0833 0.02384(15) Uani 1 2 d S . .
Ni2 Ni 0.95768(3) 0.47353(3) 0.058322(5) 0.02947(13) Uani 1 1 d . . .
O1 O 1.02422(15) 0.41940(16) 0.04667(3) 0.0321(5) Uani 1 1 d . . .
N1 N 1.1350(2) 0.4031(3) 0.01994(5) 0.0548(9) Uani 1 1 d U . .
N2 N 1.02873(17) 0.35690(18) 0.05570(4) 0.0276(6) Uani 1 1 d . . .
N3 N 1.04067(16) 0.24334(17) 0.07615(4) 0.0266(5) Uani 1 1 d . . .
N4 N 0.84255(18) 0.35770(19) 0.05591(4) 0.0314(6) Uani 1 1 d . . .
H4A H 0.8433 0.3206 0.0642 0.038 Uiso 1 1 calc R . .
H4B H 0.7993 0.3674 0.0591 0.038 Uiso 1 1 calc R . .
N5 N 0.9454(2) 0.5161(2) 0.03198(4) 0.0412(7) Uani 1 1 d U . .
H5N H 0.9048 0.5325 0.0335 0.049 Uiso 1 1 calc R . .
N6 N 1.0762(2) 0.5907(2) 0.06169(5) 0.0492(8) Uani 1 1 d U . .
H6A H 1.0885 0.5971 0.0738 0.059 Uiso 1 1 calc R . .
H6B H 1.1177 0.5841 0.0561 0.059 Uiso 1 1 calc R . .
N7 N 0.97131(18) 0.43084(18) 0.08521(4) 0.0292(6) Uani 1 1 d . . .
N8 N 1.00568(18) 0.48418(19) 0.09733(4) 0.0302(6) Uani 1 1 d . . .
N9 N 1.0382(2) 0.5342(2) 0.10885(4) 0.0400(7) Uani 1 1 d . . .
N10 N 0.8857(3) 0.5301(3) 0.06814(4) 0.0525(9) Uani 1 1 d . . .
N11 N 0.8748(2) 0.5415(2) 0.0833 0.0291(8) Uani 1 2 d S . .
N12 N 0.6667 0.3333 0.06710(8) 0.0391(12) Uani 1 3 d S . .
N13 N 0.6667 0.3333 0.0833 0.0310(15) Uani 1 6 d S . .
C1 C 1.1580(3) 0.4071(3) 0.00146(6) 0.0555(12) Uani 1 1 d . . .
H1 H 1.1962 0.4603 -0.0039 0.067 Uiso 1 1 calc R . .
C2 C 1.1241(3) 0.3324(4) -0.00882(6) 0.0643(14) Uani 1 1 d . . .
H2 H 1.1399 0.3341 -0.0210 0.077 Uiso 1 1 calc R . .
C3 C 1.0661(3) 0.2549(4) -0.00061(6) 0.0609(13) Uani 1 1 d . . .
H3 H 1.0414 0.2048 -0.0077 0.073 Uiso 1 1 calc R . .
C4 C 1.0437(2) 0.2484(3) 0.01710(4) 0.0383(8) Uani 1 1 d U . .
H4 H 1.0053 0.1949 0.0223 0.046 Uiso 1 1 calc R . .
C5 C 1.0781(2) 0.3210(3) 0.02712(4) 0.0350(7) Uani 1 1 d U . .
C6 C 1.0545(2) 0.3100(2) 0.04695(4) 0.0293(7) Uani 1 1 d . . .
C7 C 1.0630(2) 0.2460(2) 0.05833(4) 0.0291(7) Uani 1 1 d . . .
C8 C 1.0942(2) 0.1932(2) 0.05184(5) 0.0367(8) Uani 1 1 d . . .
H8 H 1.1111 0.1967 0.0396 0.044 Uiso 1 1 calc R . .
C9 C 1.0998(2) 0.1352(2) 0.06372(5) 0.0403(8) Uani 1 1 d . . .
H9 H 1.1209 0.0999 0.0596 0.048 Uiso 1 1 calc R . .
C10 C 1.0737(2) 0.1305(2) 0.08177(5) 0.0332(7) Uani 1 1 d . . .
H10 H 1.0752 0.0909 0.0899 0.040 Uiso 1 1 calc R . .
C11 C 1.0453(2) 0.1863(2) 0.08747(5) 0.0291(7) Uani 1 1 d . . .
H11 H 1.0287 0.1842 0.0997 0.035 Uiso 1 1 calc R . .
C12 C 0.8201(3) 0.3134(3) 0.03799(5) 0.0405(8) Uani 1 1 d . . .
H12A H 0.7629 0.2621 0.0387 0.049 Uiso 1 1 calc R . .
H12B H 0.8615 0.2951 0.0349 0.049 Uiso 1 1 calc R . .
C13 C 0.8206(3) 0.3736(3) 0.02301(5) 0.0479(10) Uani 1 1 d . . .
H13A H 0.7950 0.3396 0.0120 0.057 Uiso 1 1 calc R . .
H13B H 0.7838 0.3965 0.0269 0.057 Uiso 1 1 calc R . .
C14 C 0.9085(3) 0.4488(3) 0.01817(5) 0.0495(10) Uani 1 1 d . . .
H14A H 0.9481 0.4270 0.0161 0.059 Uiso 1 1 calc R . .
H14B H 0.9038 0.4742 0.0067 0.059 Uiso 1 1 calc R . .
C15 C 1.0239(4) 0.5962(3) 0.02571(7) 0.0689(8) Uani 1 1 d U . .
H15A H 1.0131 0.6101 0.0135 0.083 Uiso 1 1 calc R . .
H15B H 1.0714 0.5843 0.0248 0.083 Uiso 1 1 calc R . .
C16 C 1.0520(4) 0.6736(3) 0.03758(7) 0.0689(8) Uani 1 1 d . . .
H16A H 1.0964 0.7236 0.0310 0.083 Uiso 1 1 calc R . .
H16B H 1.0028 0.6825 0.0391 0.083 Uiso 1 1 calc R . .
C17 C 1.0843(4) 0.6727(3) 0.05502(7) 0.0689(8) Uani 1 1 d U . .
H17A H 1.0554 0.6908 0.0638 0.083 Uiso 1 1 calc R . .
H17B H 1.1454 0.7164 0.0552 0.083 Uiso 1 1 calc R . .
Cl1 Cl 0.0000 0.0000 0.131935(19) 0.0353(3) Uani 1 3 d S . .
O2 O 0.0000 0.0000 0.15115(7) 0.096(3) Uani 1 3 d S . .
O3 O 0.0853(2) 0.0281(2) 0.12505(5) 0.0700(10) Uani 1 1 d . . .
C18 C 0.0000 0.0000 0.0232(2) 0.122(5) Uani 1 3 d SDU . .
O4 O -0.0425(6) 0.0526(6) 0.02311(16) 0.087(3) Uani 0.33 1 d PDU A 1

loop_
_atom_site_aniso_label
_atom_site_aniso_U_11
_atom_site_aniso_U_22
_atom_site_aniso_U_33
_atom_site_aniso_U_23
_atom_site_aniso_U_13
_atom_site_aniso_U_12
Ni1 0.0235(2) 0.0323(3) 0.0186(3) 0.0009(2) 0.00044(10) 0.01613(15)
Ni2 0.0322(2) 0.0388(3) 0.0240(2) -0.00155(17) -0.00557(16) 0.0227(2)
O1 0.0331(12) 0.0434(13) 0.0254(11) 0.0079(10) 0.0023(9) 0.0234(11)
N1 0.0443(19) 0.071(2) 0.051(2) 0.0227(18) 0.0144(16) 0.0306(16)
N2 0.0250(13) 0.0333(14) 0.0249(13) 0.0036(11) -0.0002(10) 0.0149(11)
N3 0.0235(12) 0.0309(14) 0.0254(13) 0.0014(10) 0.0012(10) 0.0136(11)
N4 0.0306(14) 0.0458(17) 0.0260(14) -0.0054(12) -0.0042(11) 0.0252(13)
N5 0.0442(16) 0.0571(18) 0.0306(15) 0.0040(13) -0.0058(13) 0.0316(13)
N6 0.0497(19) 0.0454(16) 0.0466(19) 0.0013(14) -0.0211(15) 0.0193(16)
N7 0.0329(14) 0.0388(15) 0.0236(13) -0.0036(11) -0.0040(11) 0.0236(13)
N8 0.0296(14) 0.0406(16) 0.0267(14) -0.0017(12) -0.0022(11) 0.0223(13)
N9 0.0400(17) 0.0486(18) 0.0314(15) -0.0099(14) -0.0061(13) 0.0222(15)
N10 0.082(3) 0.076(3) 0.0346(19) -0.0079(16) -0.0097(17) 0.065(2)
N11 0.0291(15) 0.0291(15) 0.036(2) 0.0029(8) -0.0029(8) 0.0198(17)
N12 0.0335(17) 0.0335(17) 0.050(4) 0.000 0.000 0.0167(9)
N13 0.019(2) 0.019(2) 0.055(5) 0.000 0.000 0.0096(10)
C1 0.051(2) 0.084(3) 0.039(2) 0.022(2) 0.0163(19) 0.039(2)
C2 0.070(3) 0.111(4) 0.027(2) 0.010(2) 0.015(2) 0.057(3)
C3 0.075(3) 0.083(3) 0.031(2) -0.013(2) 0.000(2) 0.044(3)
C4 0.043(2) 0.0485(19) 0.0203(15) -0.0005(12) 0.0063(13) 0.0206(16)
C5 0.0343(17) 0.0523(16) 0.0226(15) -0.0018(11) 0.0032(12) 0.0248(14)
C6 0.0260(15) 0.0361(17) 0.0238(15) -0.0002(13) 0.0028(12) 0.0142(14)
C7 0.0257(15) 0.0312(16) 0.0289(16) 0.0007(13) 0.0067(12) 0.0131(13)
C8 0.0389(19) 0.0350(18) 0.0365(18) 0.0032(14) 0.0153(15) 0.0187(16)
C9 0.0379(19) 0.0322(18) 0.053(2) 0.0023(16) 0.0129(16) 0.0196(16)
C10 0.0294(17) 0.0298(17) 0.0410(18) 0.0059(14) 0.0046(14) 0.0152(14)
C11 0.0243(15) 0.0310(16) 0.0308(16) 0.0040(13) 0.0030(12) 0.0130(13)
C12 0.048(2) 0.044(2) 0.0314(18) -0.0077(15) -0.0105(15) 0.0247(18)
C13 0.059(3) 0.052(2) 0.036(2) -0.0077(17) -0.0207(18) 0.030(2)
C14 0.075(3) 0.060(3) 0.0286(18) 0.0004(17) -0.0070(19) 0.045(2)
C15 0.088(2) 0.0478(13) 0.0551(16) 0.0139(12) -0.0103(15) 0.0217(13)
C16 0.088(2) 0.0478(13) 0.0551(16) 0.0139(12) -0.0103(15) 0.0217(13)
C17 0.088(2) 0.0478(13) 0.0551(16) 0.0139(12) -0.0103(15) 0.0217(13)
Cl1 0.0399(5) 0.0399(5) 0.0259(7) 0.000 0.000 0.0200(2)
O2 0.132(4) 0.132(4) 0.023(3) 0.000 0.000 0.066(2)
O3 0.0433(18) 0.079(2) 0.086(2) 0.0053(19) 0.0128(17) 0.0286(17)
C18 0.124(6) 0.124(6) 0.117(11) 0.000 0.000 0.062(3)
O4 0.065(7) 0.066(7) 0.091(8) 0.025(6) -0.032(6) 0.003(5)

loop_
_atom_type_symbol
_atom_type_description
_atom_type_scat_dispersion_real
_atom_type_scat_dispersion_imag
_atom_type_scat_source
C C 0.0033 0.0016 'International Tables Vol C Tables 4.2.6.8 and 6.1.1.4'
H H 0.0000 0.0000 'International Tables Vol C Tables 4.2.6.8 and 6.1.1.4'
Cl Cl 0.1484 0.1585 'International Tables Vol C Tables 4.2.6.8 and 6.1.1.4'
N N 0.0061 0.0033 'International Tables Vol C Tables 4.2.6.8 and 6.1.1.4'
Ni Ni 0.3393 1.1124 'International Tables Vol C Tables 4.2.6.8 and 6.1.1.4'
O O 0.0106 0.0060 'International Tables Vol C Tables 4.2.6.8 and 6.1.1.4'

loop_
_geom_angle_atom_site_label_1
_geom_angle_atom_site_label_2
_geom_angle_atom_site_label_3
_geom_angle
_geom_angle_site_symmetry_1
_geom_angle_site_symmetry_3
N2 Ni1 N2 168.77(15) 18_554 .
N2 Ni1 N3 78.59(10) 18_554 18_554
N2 Ni1 N3 93.57(10) . 18_554
N2 Ni1 N3 93.57(10) 18_554 .
N2 Ni1 N3 78.58(10) . .
N3 Ni1 N3 92.30(14) 18_554 .
N2 Ni1 N7 90.36(10) 18_554 18_554
N2 Ni1 N7 97.51(10) . 18_554
N3 Ni1 N7 168.91(10) 18_554 18_554
N3 Ni1 N7 89.33(10) . 18_554
N2 Ni1 N7 97.51(10) 18_554 .
N2 Ni1 N7 90.36(10) . .
N3 Ni1 N7 89.34(10) 18_554 .
N3 Ni1 N7 168.90(10) . .
N7 Ni1 N7 91.17(15) 18_554 .
O1 Ni2 N4 90.78(10) . .
O1 Ni2 N6 89.18(13) . .
N4 Ni2 N6 178.03(12) . .
O1 Ni2 N10 175.29(11) . .
N4 Ni2 N10 88.23(14) . .
N6 Ni2 N10 91.97(16) . .
O1 Ni2 N5 88.87(11) . .
N4 Ni2 N5 92.95(12) . .
N6 Ni2 N5 89.02(13) . .
N10 Ni2 N5 86.58(13) . .
O1 Ni2 N7 90.99(9) . .
N4 Ni2 N7 87.47(11) . .
N6 Ni2 N7 90.55(12) . .
N10 Ni2 N7 93.57(11) . .
N5 Ni2 N7 179.55(14) . .
N2 O1 Ni2 118.68(18) . .
C5 N1 C1 117.0(4) . .
C6 N2 O1 118.8(3) . .
C6 N2 Ni1 116.6(2) . .
O1 N2 Ni1 124.5(2) . .
C11 N3 C7 119.2(3) . .
C11 N3 Ni1 126.2(2) . .
C7 N3 Ni1 114.6(2) . .
C12 N4 Ni2 118.6(2) . .
C12 N4 H4A 107.7 . .
Ni2 N4 H4A 107.7 . .
C12 N4 H4B 107.7 . .
Ni2 N4 H4B 107.7 . .
H4A N4 H4B 107.1 . .
C14 N5 C15 113.6(3) . .
C14 N5 Ni2 114.9(2) . .
C15 N5 Ni2 114.0(3) . .
C14 N5 H5N 104.2 . .
C15 N5 H5N 104.2 . .
Ni2 N5 H5N 104.2 . .
C17 N6 Ni2 119.6(3) . .
C17 N6 H6A 107.4 . .
Ni2 N6 H6A 107.4 . .
C17 N6 H6B 107.4 . .
Ni2 N6 H6B 107.4 . .
H6A N6 H6B 106.9 . .
N8 N7 Ni1 116.7(2) . .
N8 N7 Ni2 119.1(2) . .
Ni1 N7 Ni2 111.09(11) . .
N9 N8 N7 179.5(4) . .
N11 N10 Ni2 127.0(2) . .
N10 N11 N10 179.5(8) 16_544 .
N12 N13 N12 180.0 16_544 .
C2 C1 N1 120.0(4) . .
C2 C1 H1 120.0 . .
N1 C1 H1 120.0 . .
C1 C2 C3 118.6(4) . .
C1 C2 H2 120.7 . .
C3 C2 H2 120.7 . .
C4 C3 C2 123.1(5) . .
C4 C3 H3 118.4 . .
C2 C3 H3 118.4 . .
C5 C4 C3 118.0(4) . .
C5 C4 H4 121.0 . .
C3 C4 H4 121.0 . .
C4 C5 N1 123.3(3) . .
C4 C5 C6 116.0(3) . .
N1 C5 C6 120.7(3) . .
N2 C6 C7 115.1(3) . .
N2 C6 C5 123.8(3) . .
C7 C6 C5 121.0(3) . .
N3 C7 C8 120.9(3) . .
N3 C7 C6 115.1(3) . .
C8 C7 C6 124.1(3) . .
C9 C8 C7 119.4(3) . .
C9 C8 H8 120.3 . .
C7 C8 H8 120.3 . .
C10 C9 C8 119.4(3) . .
C10 C9 H9 120.3 . .
C8 C9 H9 120.3 . .
C9 C10 C11 118.2(3) . .
C9 C10 H10 120.9 . .
C11 C10 H10 120.9 . .
N3 C11 C10 122.8(3) . .
N3 C11 H11 118.6 . .
C10 C11 H11 118.6 . .
N4 C12 C13 110.7(3) . .
N4 C12 H12A 109.5 . .
C13 C12 H12A 109.5 . .
N4 C12 H12B 109.5 . .
C13 C12 H12B 109.5 . .
H12A C12 H12B 108.1 . .
C14 C13 C12 115.5(3) . .
C14 C13 H13A 108.4 . .
C12 C13 H13A 108.4 . .
C14 C13 H13B 108.4 . .
C12 C13 H13B 108.4 . .
H13A C13 H13B 107.5 . .
N5 C14 C13 114.3(3) . .
N5 C14 H14A 108.7 . .
C13 C14 H14A 108.7 . .
N5 C14 H14B 108.7 . .
C13 C14 H14B 108.7 . .
H14A C14 H14B 107.6 . .
N5 C15 C16 115.5(5) . .
N5 C15 H15A 108.4 . .
C16 C15 H15A 108.4 . .
N5 C15 H15B 108.4 . .
C16 C15 H15B 108.4 . .
H15A C15 H15B 107.5 . .
C17 C16 C15 117.9(5) . .
C17 C16 H16A 107.8 . .
C15 C16 H16A 107.8 . .
C17 C16 H16B 107.8 . .
C15 C16 H16B 107.8 . .
H16A C16 H16B 107.2 . .
C16 C17 N6 118.2(4) . .
C16 C17 H17A 107.8 . .
N6 C17 H17A 107.8 . .
C16 C17 H17B 107.8 . .
N6 C17 H17B 107.8 . .
H17A C17 H17B 107.1 . .
O2 Cl1 O3 110.53(16) . 3
O2 Cl1 O3 110.53(16) . 2
O3 Cl1 O3 108.39(17) 3 2
O2 Cl1 O3 110.53(16) . .
O3 Cl1 O3 108.39(17) 3 .
O3 Cl1 O3 108.39(17) 2 .
O4 C18 O4 120.00(2) 2 3
O4 C18 O4 120.00(2) 2 .
O4 C18 O4 120.00(2) 3 .

loop_
_geom_bond_atom_site_label_1
_geom_bond_atom_site_label_2
_geom_bond_distance
_geom_bond_site_symmetry_2
Ni1 N2 2.054(3) 18_554
Ni1 N2 2.055(3) .
Ni1 N3 2.055(3) 18_554
Ni1 N3 2.055(3) .
Ni1 N7 2.112(3) 18_554
Ni1 N7 2.112(3) .
Ni2 O1 2.047(2) .
Ni2 N4 2.062(3) .
Ni2 N6 2.110(3) .
Ni2 N10 2.110(3) .
Ni2 N5 2.114(3) .
Ni2 N7 2.158(3) .
O1 N2 1.328(3) .
N1 C5 1.398(5) .
N1 C1 1.398(5) .
N2 C6 1.303(4) .
N3 C11 1.342(4) .
N3 C7 1.351(4) .
N4 C12 1.473(4) .
N4 H4A 0.9000 .
N4 H4B 0.9000 .
N5 C14 1.445(5) .
N5 C15 1.484(6) .
N5 H5N 0.9100 .
N6 C17 1.475(6) .
N6 H6A 0.9000 .
N6 H6B 0.9000 .
N7 N8 1.213(4) .
N8 N9 1.147(4) .
N10 N11 1.158(3) .
N11 N10 1.158(3) 16_544
N12 N13 1.182(6) .
N13 N12 1.182(6) 16_544
C1 C2 1.375(7) .
C1 H1 0.9300 .
C2 C3 1.378(7) .
C2 H2 0.9300 .
C3 C4 1.338(5) .
C3 H3 0.9300 .
C4 C5 1.336(5) .
C4 H4 0.9300 .
C5 C6 1.489(4) .
C6 C7 1.476(5) .
C7 C8 1.390(5) .
C8 C9 1.387(5) .
C8 H8 0.9300 .
C9 C10 1.383(5) .
C9 H9 0.9300 .
C10 C11 1.384(5) .
C10 H10 0.9300 .
C11 H11 0.9300 .
C12 C13 1.526(5) .
C12 H12A 0.9700 .
C12 H12B 0.9700 .
C13 C14 1.507(6) .
C13 H13A 0.9700 .
C13 H13B 0.9700 .
C14 H14A 0.9700 .
C14 H14B 0.9700 .
C15 C16 1.485(7) .
C15 H15A 0.9700 .
C15 H15B 0.9700 .
C16 C17 1.398(6) .
C16 H16A 0.9700 .
C16 H16B 0.9700 .
C17 H17A 0.9700 .
C17 H17B 0.9700 .
Cl1 O2 1.399(5) .
Cl1 O3 1.430(3) 3
Cl1 O3 1.430(3) 2
Cl1 O3 1.430(3) .
C18 O4 1.468(6) 2
C18 O4 1.468(6) 3
C18 O4 1.468(6) .
